data_7712996
loop_
_publ_author_name
'Belikova, Daria E.'
'Fateev, Sergey A.'
'Khrustalev, Victor N.'
'Marchenko, Ekaterina I.'
'Goodilin, Eugene A.'
'Wang, Shenghao'
'Tarasov, Alexey B.'

_publ_section_title
;
 Exceptional structural diversity of hybrid halocuprates(I) with
 methylammonium and formamidinium cations.
;
_journal_name_full 'Dalton transactions (Cambridge, England : 2003)'
_journal_paper_doi 10.1039/d3dt00687e
_journal_year 2023
_chemical_formula_moiety 'Br2 Cu, C H6 N'
_chemical_formula_sum 'C H6 Br2 Cu N'
_chemical_formula_weight 255.42
_space_group_crystal_system monoclinic
_space_group_IT_number 12
_space_group_name_Hall '-C 2y'
_space_group_name_H-M_alt 'C 1 2/m 1'
_atom_sites_solution_hydrogens geom
_atom_sites_solution_primary difmap
_atom_sites_solution_secondary difmap
_audit_creation_method SHELXL-2013
_audit_update_record
;
2023-03-20 deposited with the CCDC.	2023-04-18 downloaded from the CCDC.
;
_cell_angle_alpha 90
_cell_angle_beta 114.5389(15)
_cell_angle_gamma 90
_cell_formula_units_Z 4
_cell_length_a 13.6073(8)
_cell_length_b 5.4260(3)
_cell_length_c 8.3933(5)
_cell_measurement_reflns_used 7352
_cell_measurement_temperature 100(2)
_cell_measurement_theta_max 32.60
_cell_measurement_theta_min 4.10
_cell_volume 563.73(6)
_computing_cell_refinement 'SAINT (Bruker, 2013)'
_computing_data_collection 'APEX3 (Bruker, 2018)'
_computing_data_reduction 'SAINT (Bruker, 2013)'
_computing_molecular_graphics 'SHELXTL (Sheldrick, 2015)'
_computing_publication_material 'SHELXTL (Sheldrick, 2015)'
_computing_structure_refinement 'SHELXL (Sheldrick, 2015)'
_computing_structure_solution 'SHELXT (Sheldrick, 2015)'
_diffrn_ambient_temperature 100(2)
_diffrn_measured_fraction_theta_full 0.977
_diffrn_measured_fraction_theta_max 0.988
_diffrn_measurement_device_type 'Bruker D8 QUEST PHOTON-III area detector'
_diffrn_measurement_method '\f and \w scans'
_diffrn_radiation_type MoK\a
_diffrn_radiation_wavelength 0.71073
_diffrn_reflns_av_R_equivalents 0.0391
_diffrn_reflns_av_unetI/netI 0.0207
_diffrn_reflns_Laue_measured_fraction_full 0.977
_diffrn_reflns_Laue_measured_fraction_max 0.988
_diffrn_reflns_limit_h_max 20
_diffrn_reflns_limit_h_min -20
_diffrn_reflns_limit_k_max 8
_diffrn_reflns_limit_k_min -8
_diffrn_reflns_limit_l_max 12
_diffrn_reflns_limit_l_min -12
_diffrn_reflns_number 9622
_diffrn_reflns_point_group_measured_fraction_full 0.977
_diffrn_reflns_point_group_measured_fraction_max 0.988
_diffrn_reflns_theta_full 25.242
_diffrn_reflns_theta_max 32.596
_diffrn_reflns_theta_min 4.101
_exptl_absorpt_coefficient_mu 17.891
_exptl_absorpt_correction_T_max 0.216
_exptl_absorpt_correction_T_min 0.097
_exptl_absorpt_correction_type multi-scan
_exptl_absorpt_process_details
; 
 SADABS 2016/2: Krause, L., Herbst-Irmer, R., Sheldrick G.M. & Stalke D., 
 J. Appl. Cryst. 48 (2015) 3-10. 
;
_exptl_crystal_colour colourless
_exptl_crystal_density_diffrn 3.010
_exptl_crystal_description prism
_exptl_crystal_F_000 472
_exptl_crystal_size_max 0.24
_exptl_crystal_size_mid 0.09
_exptl_crystal_size_min 0.06
_refine_diff_density_max 0.625
_refine_diff_density_min -0.706
_refine_diff_density_rms 0.121
_refine_ls_extinction_coef 0.0090(7)
_refine_ls_extinction_expression Fc^*^=kFc[1+0.001xFc^2^\l^3^/sin(2\q)]^-1/4^
_refine_ls_extinction_method SHELXL
_refine_ls_goodness_of_fit_ref 1.033
_refine_ls_hydrogen_treatment constr
_refine_ls_matrix_type full
_refine_ls_number_parameters 36
_refine_ls_number_reflns 1110
_refine_ls_number_restraints 0
_refine_ls_restrained_S_all 1.033
_refine_ls_R_factor_all 0.0177
_refine_ls_R_factor_gt 0.0169
_refine_ls_shift/su_max 0.002
_refine_ls_shift/su_mean 0.000
_refine_ls_structure_factor_coef Fsqd
_refine_ls_weighting_details 'w=1/[\s^2^(Fo^2^)+(0.0165P)^2^+1.3P] where P=(Fo^2^+2Fc^2^)/3'
_refine_ls_weighting_scheme calc
_refine_ls_wR_factor_gt 0.0409
_refine_ls_wR_factor_ref 0.0413
_reflns_Friedel_coverage 0.000
_reflns_number_gt 1078
_reflns_number_total 1110
_reflns_threshold_expression 'I > 2\s(I)'
_cod_data_source_file d3dt00687e2.cif
_cod_data_source_block MACuBr2
_cod_original_sg_symbol_H-M 'C 2/m'
_cod_database_code 7712996
_shelx_space_group_comment
; 
The symmetry employed for this shelxl refinement is uniquely defined 
by the following loop, which should always be used as a source of 
symmetry information in preference to the above space-group names. 
They are only intended as comments. 
;
_shelx_estimated_absorpt_t_min 0.099
_shelx_estimated_absorpt_t_max 0.413
_shelxl_version_number 2013-4

loop_
_space_group_symop_operation_xyz
'x, y, z'
'-x, y, -z'
'x+1/2, y+1/2, z'
'-x+1/2, y+1/2, -z'
'-x, -y, -z'
'x, -y, z'
'-x+1/2, -y+1/2, -z'
'x+1/2, -y+1/2, z'

loop_
_atom_site_label
_atom_site_type_symbol
_atom_site_fract_x
_atom_site_fract_y
_atom_site_fract_z
_atom_site_U_iso_or_equiv
_atom_site_adp_type
_atom_site_occupancy
_atom_site_site_symmetry_order
_atom_site_calc_flag
_atom_site_refinement_flags_posn
_atom_site_refinement_flags_adp
_atom_site_refinement_flags_occupancy
_atom_site_disorder_assembly
_atom_site_disorder_group
Br1 Br 0.52031(2) 0.0000 0.26390(3) 0.01594(7) Uani 1 2 d S T P . .
Br2 Br 0.66498(2) 0.5000 0.64680(3) 0.01450(7) Uani 1 2 d S T P . .
Cu1 Cu 0.5000 0.24316(5) 0.5000 0.01674(8) Uani 1 2 d S T P . .
N1 N 0.67621(18) 0.5000 0.2582(3) 0.0196(4) Uani 1 2 d S T P . .
H1D H 0.7357 0.5910 0.3228 0.029 Uiso 0.5 1 calc R U P A -1
H1E H 0.6846 0.3440 0.3016 0.029 Uiso 0.5 1 calc R U P A -1
H1F H 0.6168 0.5697 0.2636 0.029 Uiso 0.5 1 calc R U P A -1
C1 C 0.6623(3) 0.492(6) 0.0729(4) 0.0227(12) Uani 0.5 1 d . . P B -1
H1A H 0.6041 0.6052 0.0026 0.034 Uiso 0.5 1 calc R U P B -1
H1B H 0.6437 0.3245 0.0274 0.034 Uiso 0.5 1 calc R U P B -1
H1C H 0.7297 0.5428 0.0666 0.034 Uiso 0.5 1 calc R U P B -1

loop_
_atom_site_aniso_label
_atom_site_aniso_U_11
_atom_site_aniso_U_22
_atom_site_aniso_U_33
_atom_site_aniso_U_23
_atom_site_aniso_U_13
_atom_site_aniso_U_12
Br1 0.02128(11) 0.01354(11) 0.01810(11) 0.000 0.01325(8) 0.000
Br2 0.01105(10) 0.01667(11) 0.01548(10) 0.000 0.00520(7) 0.000
Cu1 0.01739(13) 0.01530(13) 0.01971(13) 0.000 0.00988(10) 0.000
N1 0.0277(9) 0.0166(8) 0.0195(8) 0.000 0.0149(7) 0.000
C1 0.0295(12) 0.024(3) 0.0163(10) 0.006(5) 0.0111(9) 0.003(5)

loop_
_atom_type_symbol
_atom_type_description
_atom_type_scat_dispersion_real
_atom_type_scat_dispersion_imag
_atom_type_scat_source
C C 0.0033 0.0016 'International Tables Vol C Tables 4.2.6.8 and 6.1.1.4'
H H 0.0000 0.0000 'International Tables Vol C Tables 4.2.6.8 and 6.1.1.4'
Br Br -0.2901 2.4595 'International Tables Vol C Tables 4.2.6.8 and 6.1.1.4'
Cu Cu 0.3201 1.2651 'International Tables Vol C Tables 4.2.6.8 and 6.1.1.4'
N N 0.0061 0.0033 'International Tables Vol C Tables 4.2.6.8 and 6.1.1.4'

loop_
_citation_id
_citation_doi
_citation_year
1 10.1039/D3DT00687E 2023

loop_
_geom_angle_atom_site_label_1
_geom_angle_atom_site_label_2
_geom_angle_atom_site_label_3
_geom_angle
_geom_angle_site_symmetry_1
_geom_angle_site_symmetry_3
_geom_angle_publ_flag
Cu1 Br1 Cu1 64.001(13) . 5_656 ?
Cu1 Br2 Cu1 68.051(13) 5_666 . ?
Br1 Cu1 Br1 116.000(13) 5_656 . ?
Br1 Cu1 Br2 106.140(7) 5_656 . ?
Br1 Cu1 Br2 108.365(7) . . ?
Br1 Cu1 Br2 108.364(7) 5_656 5_666 ?
Br1 Cu1 Br2 106.141(7) . 5_666 ?
Br2 Cu1 Br2 111.949(13) . 5_666 ?
Br1 Cu1 Cu1 58.000(6) 5_656 5_656 ?
Br1 Cu1 Cu1 58.000(6) . 5_656 ?
Br2 Cu1 Cu1 124.026(6) . 5_656 ?
Br2 Cu1 Cu1 124.025(6) 5_666 5_656 ?
Br1 Cu1 Cu1 122.000(6) 5_656 5_666 ?
Br1 Cu1 Cu1 122.000(6) . 5_666 ?
Br2 Cu1 Cu1 55.974(6) . 5_666 ?
Br2 Cu1 Cu1 55.975(6) 5_666 5_666 ?
Cu1 Cu1 Cu1 180.0 5_656 5_666 ?
C1 N1 H1D 109.5 . . ?
C1 N1 H1E 109.5 . . ?
H1D N1 H1E 109.5 . . ?
C1 N1 H1F 109.5 . . ?
H1D N1 H1F 109.5 . . ?
H1E N1 H1F 109.5 . . ?
N1 C1 H1A 109.5 . . ?
N1 C1 H1B 109.5 . . ?
H1A C1 H1B 109.5 . . ?
N1 C1 H1C 109.5 . . ?
H1A C1 H1C 109.5 . . ?
H1B C1 H1C 109.5 . . ?

loop_
_geom_bond_atom_site_label_1
_geom_bond_atom_site_label_2
_geom_bond_distance
_geom_bond_site_symmetry_2
_geom_bond_publ_flag
Br1 Cu1 2.4898(2) . ?
Br1 Cu1 2.4898(2) 5_656 ?
Br2 Cu1 2.4905(2) 5_666 ?
Br2 Cu1 2.4905(2) . ?
Cu1 Br1 2.4898(2) 5_656 ?
Cu1 Br2 2.4906(2) 5_666 ?
Cu1 Cu1 2.6388(6) 5_656 ?
Cu1 Cu1 2.7872(6) 5_666 ?
N1 C1 1.487(4) . ?
N1 H1D 0.9100 . ?
N1 H1E 0.9100 . ?
N1 H1F 0.9100 . ?
C1 H1A 0.9800 . ?
C1 H1B 0.9800 . ?
C1 H1C 0.9800 . ?

loop_
_geom_hbond_atom_site_label_D
_geom_hbond_atom_site_label_H
_geom_hbond_atom_site_label_A
_geom_hbond_distance_DH
_geom_hbond_distance_HA
_geom_hbond_distance_DA
_geom_hbond_angle_DHA
_geom_hbond_site_symmetry_A
N1 H1D Br2 0.91 2.56 3.3518(13) 146.4 7_666
N1 H1E Br1 0.91 2.83 3.4565(13) 127.4 .
N1 H1E Br2 0.91 2.67 3.3518(13) 132.5 7_656
N1 H1F Br1 0.91 2.68 3.4565(13) 143.9 1_565
